data_7251183
loop_
_publ_author_name
'Gasol-Cardona, Julia'
'Ward, Martin R.'
'Comboni, Davide'
'Hanfland, Micheal'
'Scatena, Rebecca'
'Warren, Mark R.'
'Maloney, Andrew G. P.'
'Oswald, Iain D. H.'

_publ_section_title
;
 Pressure-induced phase behaviour and compressibility of the racemic and
 chiral solid forms, ofloxacin and levofloxacin
;
_journal_issue 47
_journal_name_full CrystEngComm
_journal_page_first 7662
_journal_page_last 7676
_journal_paper_doi 10.1039/D5CE00855G
_journal_volume 27
_journal_year 2025
_chemical_formula_moiety 'C18 H20 F N3 O4'
_chemical_formula_sum 'C18 H20 F N3 O4'
_chemical_formula_weight 361.37
_chemical_name_systematic Ofloxacin
_space_group_crystal_system monoclinic
_space_group_IT_number 15
_space_group_name_Hall '-C 2yc'
_space_group_name_H-M_alt 'C 1 2/c 1'
_atom_sites_solution_hydrogens geom
_audit_creation_method SHELXL-2019/3
_audit_update_record
;
2025-08-19 deposited with the CCDC.	2025-10-29 downloaded from the CCDC.
;
_cell_angle_alpha 90
_cell_angle_beta 103.694(16)
_cell_angle_gamma 90
_cell_formula_units_Z 8
_cell_length_a 29.051(7)
_cell_length_b 6.2990(6)
_cell_length_c 16.2226(17)
_cell_measurement_pressure 2.16
_cell_measurement_reflns_used 4013
_cell_measurement_temperature 296(2)
_cell_measurement_theta_max 23.303
_cell_measurement_theta_min 2.585
_cell_volume 2884.2(8)
_computing_cell_refinement 'SAINT v8.37A (Bruker, 2015)'
_computing_data_reduction 'SAINT v8.37A (Bruker, 2015)'
_computing_molecular_graphics 'Olex2 1.5-ac7-013 (Dolomanov et al., 2009)'
_computing_publication_material 'Olex2 1.5-ac7-013 (Dolomanov et al., 2009)'
_computing_structure_refinement 'XL  (Sheldrick, 2008)'
_diffrn_ambient_temperature 296(2)
_diffrn_measured_fraction_theta_full 0.346
_diffrn_measured_fraction_theta_max 0.346
_diffrn_measurement_device_type 'Bruker APEX-II CCD'
_diffrn_measurement_method '\f and \w scans'
_diffrn_radiation_type MoK\a
_diffrn_radiation_wavelength 0.71073
_diffrn_reflns_av_R_equivalents 0.0604
_diffrn_reflns_av_unetI/netI 0.0515
_diffrn_reflns_Laue_measured_fraction_full 0.346
_diffrn_reflns_Laue_measured_fraction_max 0.346
_diffrn_reflns_limit_h_max 14
_diffrn_reflns_limit_h_min -15
_diffrn_reflns_limit_k_max 7
_diffrn_reflns_limit_k_min -7
_diffrn_reflns_limit_l_max 17
_diffrn_reflns_limit_l_min -14
_diffrn_reflns_number 4013
_diffrn_reflns_point_group_measured_fraction_full 0.346
_diffrn_reflns_point_group_measured_fraction_max 0.346
_diffrn_reflns_theta_full 23.303
_diffrn_reflns_theta_max 23.303
_diffrn_reflns_theta_min 2.585
_exptl_absorpt_coefficient_mu 0.128
_exptl_absorpt_correction_T_max 0.7449
_exptl_absorpt_correction_T_min 0.6771
_exptl_absorpt_correction_type multi-scan
_exptl_crystal_colour 'clear colourless'
_exptl_crystal_density_diffrn 1.664
_exptl_crystal_description needle
_exptl_crystal_F_000 1520
_exptl_crystal_recrystallization_method 'Re-crystallisation from solvent: Nitrobenzene'
_exptl_crystal_size_max 0.2
_exptl_crystal_size_mid 0.05
_exptl_crystal_size_min 0.05
_refine_diff_density_max 0.123
_refine_diff_density_min -0.111
_refine_diff_density_rms 0.032
_refine_ls_extinction_method none
_refine_ls_goodness_of_fit_ref 1.113
_refine_ls_hydrogen_treatment constr
_refine_ls_matrix_type full
_refine_ls_number_parameters 238
_refine_ls_number_reflns 719
_refine_ls_number_restraints 248
_refine_ls_restrained_S_all 0.930
_refine_ls_R_factor_all 0.0748
_refine_ls_R_factor_gt 0.0419
_refine_ls_shift/su_max 0.000
_refine_ls_shift/su_mean 0.000
_refine_ls_structure_factor_coef Fsqd
_refine_ls_weighting_details 'w=1/[\s^2^(Fo^2^)+(0.0649P)^2^+1.7593P] where P=(Fo^2^+2Fc^2^)/3'
_refine_ls_weighting_scheme calc
_refine_ls_wR_factor_gt 0.1040
_refine_ls_wR_factor_ref 0.1170
_reflns_Friedel_coverage 0.000
_reflns_number_gt 486
_reflns_number_total 719
_reflns_threshold_expression 'I > 2\s(I)'
_cod_data_source_file d5ce00855g2.cif
_cod_data_source_block OFLO-2p16
_cod_depositor_comments 'Adding full bibliography for 7251165--7251187.cif.'
_cod_original_cell_volume 2884.3(9)
_cod_original_sg_symbol_H-M 'C 2/c'
_cod_database_code 7251183
_shelx_shelxl_version_number 2019/3
_shelx_space_group_comment
;
The symmetry employed for this shelxl refinement is uniquely defined
by the following loop, which should always be used as a source of
symmetry information in preference to the above space-group names.
They are only intended as comments.
;
_shelx_estimated_absorpt_t_min 0.975
_shelx_estimated_absorpt_t_max 0.994

loop_
_space_group_symop_operation_xyz
'x, y, z'
'-x, y, -z+1/2'
'x+1/2, y+1/2, z'
'-x+1/2, y+1/2, -z+1/2'
'-x, -y, -z'
'x, -y, z-1/2'
'-x+1/2, -y+1/2, -z'
'x+1/2, -y+1/2, z-1/2'

loop_
_atom_site_label
_atom_site_type_symbol
_atom_site_fract_x
_atom_site_fract_y
_atom_site_fract_z
_atom_site_U_iso_or_equiv
_atom_site_adp_type
_atom_site_occupancy
_atom_site_site_symmetry_order
_atom_site_calc_flag
_atom_site_refinement_flags_posn
_atom_site_refinement_flags_adp
_atom_site_refinement_flags_occupancy
_atom_site_disorder_assembly
_atom_site_disorder_group
F1 F 0.5703(3) 0.7032(5) 0.7864(2) 0.047(5) Uani 1 1 d D . . . .
O1 O 0.6476(4) 0.6016(7) 0.5660(3) 0.039(5) Uani 1 1 d D . . . .
O4 O 0.4363(4) 0.8064(6) 0.2692(3) 0.032(7) Uani 1 1 d D . . . .
C11 C 0.5240(5) 0.7297(9) 0.5591(4) 0.024(5) Uani 1 1 d D . . . .
O2 O 0.4430(4) 0.8217(7) 0.5236(3) 0.031(5) Uani 1 1 d D . . . .
N3 N 0.5629(5) 0.6873(8) 0.4454(4) 0.024(5) Uani 1 1 d D . . . .
N1 N 0.6503(5) 0.6131(8) 0.7421(4) 0.027(5) Uani 1 1 d D . . . .
C7 C 0.5685(6) 0.6936(11) 0.7017(5) 0.025(5) Uani 1 1 d D . . . .
C10 C 0.5644(5) 0.6821(9) 0.5324(4) 0.023(4) Uani 1 1 d D . . . .
C3 C 0.5219(6) 0.7308(11) 0.3895(5) 0.023(5) Uani 1 1 d D . . . .
H3 H 0.521973 0.733418 0.332193 0.028 Uiso 1 1 calc R U . . .
C8 C 0.6096(6) 0.6462(10) 0.6777(5) 0.026(4) Uani 1 1 d D . . . .
O3 O 0.4000(5) 0.8662(7) 0.3722(3) 0.040(5) Uani 1 1 d D . . . .
H3A H 0.406532 0.860496 0.424132 0.060 Uiso 1 1 calc R U . . .
C4 C 0.4804(6) 0.7712(10) 0.4113(5) 0.025(5) Uani 1 1 d D . . . .
C6 C 0.5259(6) 0.7355(10) 0.6472(4) 0.026(5) Uani 1 1 d D . . . .
H6 H 0.499193 0.766700 0.667064 0.031 Uiso 1 1 calc R U . . .
C9 C 0.6062(5) 0.6384(11) 0.5905(5) 0.028(5) Uani 1 1 d D . . . .
N2 N 0.7456(4) 0.6049(8) 0.8405(3) 0.036(5) Uani 1 1 d D . . . .
C13 C 0.4371(6) 0.8163(10) 0.3447(5) 0.027(5) Uani 1 1 d D . . . .
C16 C 0.7138(5) 0.7799(10) 0.8500(4) 0.037(6) Uani 1 1 d D . . . .
H16A H 0.732077 0.908901 0.864893 0.045 Uiso 1 1 calc R U . . .
H16B H 0.698553 0.747241 0.895661 0.045 Uiso 1 1 calc R U . . .
C5 C 0.4788(5) 0.7763(10) 0.4991(5) 0.023(5) Uani 1 1 d D . . . .
C1 C 0.6415(6) 0.5272(9) 0.4792(4) 0.034(6) Uani 1 1 d D . . . .
H1A H 0.627668 0.386132 0.473589 0.040 Uiso 1 1 calc R U . . .
H1B H 0.671995 0.519554 0.464833 0.040 Uiso 1 1 calc R U . . .
C12 C 0.6305(6) 0.8966(9) 0.4208(4) 0.033(7) Uani 1 1 d D . . . .
H12A H 0.608746 0.986898 0.382536 0.050 Uiso 1 1 calc R U . . .
H12B H 0.659751 0.888415 0.403205 0.050 Uiso 1 1 calc R U . . .
H12C H 0.636340 0.954048 0.477124 0.050 Uiso 1 1 calc R U . . .
C2 C 0.6095(6) 0.6779(9) 0.4200(4) 0.029(5) Uani 1 1 d D . . . .
H2 H 0.603855 0.621049 0.362197 0.035 Uiso 1 1 calc R U . . .
C17 C 0.6766(5) 0.8147(8) 0.7692(4) 0.035(6) Uani 1 1 d D . . . .
H17A H 0.654612 0.923472 0.778032 0.042 Uiso 1 1 calc R U . . .
H17B H 0.691472 0.863035 0.725000 0.042 Uiso 1 1 calc R U . . .
C15 C 0.7183(5) 0.4105(9) 0.8156(3) 0.033(6) Uani 1 1 d D . . . .
H15A H 0.701956 0.372180 0.859140 0.039 Uiso 1 1 calc R U . . .
H15B H 0.739620 0.295377 0.810397 0.039 Uiso 1 1 calc R U . . .
C18 C 0.7815(5) 0.5732(12) 0.9191(4) 0.049(6) Uani 1 1 d D . . . .
H18A H 0.800413 0.699179 0.932098 0.074 Uiso 1 1 calc R U . . .
H18B H 0.801355 0.455694 0.912559 0.074 Uiso 1 1 calc R U . . .
H18C H 0.766315 0.543943 0.964393 0.074 Uiso 1 1 calc R U . . .
C14 C 0.6827(5) 0.4413(9) 0.7322(4) 0.030(5) Uani 1 1 d D . . . .
H14A H 0.698819 0.477520 0.688169 0.036 Uiso 1 1 calc R U . . .
H14B H 0.665006 0.311181 0.715903 0.036 Uiso 1 1 calc R U . . .

loop_
_atom_site_aniso_label
_atom_site_aniso_U_11
_atom_site_aniso_U_22
_atom_site_aniso_U_33
_atom_site_aniso_U_23
_atom_site_aniso_U_13
_atom_site_aniso_U_12
F1 0.076(17) 0.047(2) 0.022(2) 0.0031(16) 0.020(5) 0.010(4)
O1 0.044(16) 0.051(3) 0.026(3) 0.005(2) 0.018(6) 0.005(6)
O4 0.03(2) 0.043(2) 0.025(3) -0.0019(19) 0.002(6) 0.004(4)
C11 0.037(14) 0.012(3) 0.023(4) 0.000(3) 0.009(6) 0.011(7)
O2 0.032(16) 0.032(3) 0.030(3) -0.001(2) 0.008(6) 0.002(5)
N3 0.035(15) 0.019(3) 0.021(4) -0.002(3) 0.007(6) 0.002(5)
N1 0.029(15) 0.027(3) 0.029(3) -0.002(3) 0.015(6) 0.003(5)
C7 0.032(15) 0.024(4) 0.023(4) -0.001(4) 0.011(6) 0.004(7)
C10 0.040(14) 0.012(3) 0.019(4) 0.001(3) 0.013(6) 0.007(6)
C3 0.031(15) 0.017(4) 0.021(4) 0.002(3) 0.006(7) -0.012(7)
C8 0.028(14) 0.020(3) 0.031(4) 0.001(3) 0.010(6) 0.000(6)
O3 0.047(17) 0.034(3) 0.042(3) 0.002(3) 0.020(7) 0.010(5)
C4 0.033(15) 0.017(4) 0.024(4) -0.006(3) 0.008(6) -0.011(7)
C6 0.033(16) 0.021(3) 0.025(4) 0.002(3) 0.011(6) 0.009(7)
C9 0.037(15) 0.022(3) 0.028(4) 0.006(3) 0.015(6) 0.006(6)
N2 0.046(17) 0.033(3) 0.031(3) -0.005(2) 0.009(6) 0.000(4)
C13 0.038(16) 0.017(3) 0.029(4) 0.001(3) 0.010(6) 0.005(7)
C16 0.047(19) 0.037(3) 0.022(4) -0.001(3) -0.002(6) 0.002(6)
C5 0.030(15) 0.011(3) 0.026(4) -0.003(3) 0.004(6) -0.005(6)
C1 0.040(19) 0.034(3) 0.031(4) 0.002(3) 0.017(7) 0.008(6)
C12 0.04(2) 0.026(3) 0.037(4) 0.003(3) 0.013(9) 0.000(6)
C2 0.038(16) 0.028(3) 0.025(4) 0.004(3) 0.015(7) -0.001(6)
C17 0.053(18) 0.023(3) 0.020(4) -0.004(3) -0.007(6) -0.008(5)
C15 0.045(18) 0.030(3) 0.021(3) 0.000(3) 0.005(6) 0.000(5)
C18 0.05(2) 0.059(4) 0.038(4) -0.005(3) 0.007(7) 0.019(8)
C14 0.026(17) 0.025(3) 0.038(4) -0.003(3) 0.004(6) 0.005(5)

loop_
_atom_type_symbol
_atom_type_description
_atom_type_scat_dispersion_real
_atom_type_scat_dispersion_imag
_atom_type_scat_source
C C 0.0033 0.0016 'International Tables Vol C Tables 4.2.6.8 and 6.1.1.4'
H H 0.0000 0.0000 'International Tables Vol C Tables 4.2.6.8 and 6.1.1.4'
F F 0.0171 0.0103 'International Tables Vol C Tables 4.2.6.8 and 6.1.1.4'
N N 0.0061 0.0033 'International Tables Vol C Tables 4.2.6.8 and 6.1.1.4'
O O 0.0106 0.0060 'International Tables Vol C Tables 4.2.6.8 and 6.1.1.4'

loop_
_geom_angle_atom_site_label_1
_geom_angle_atom_site_label_2
_geom_angle_atom_site_label_3
_geom_angle
_geom_angle_site_symmetry_1
_geom_angle_site_symmetry_3
_geom_angle_publ_flag
C9 O1 C1 114.8(10) . . ?
C10 C11 C6 119.3(11) . . ?
C10 C11 C5 122.0(7) . . ?
C6 C11 C5 118.7(10) . . ?
C3 N3 C10 119.8(11) . . ?
C3 N3 C2 122.2(7) . . ?
C10 N3 C2 117.3(11) . . ?
C8 N1 C14 118.6(6) . . ?
C8 N1 C17 112.1(7) . . ?
C14 N1 C17 111.3(10) . . ?
C6 C7 F1 117.3(11) . . ?
C6 C7 C8 125.0(8) . . ?
F1 C7 C8 117.7(12) . . ?
C9 C10 C11 120.4(7) . . ?
C9 C10 N3 120.5(11) . . ?
C11 C10 N3 119.1(11) . . ?
N3 C3 C4 124.2(7) . . ?
N3 C3 H3 117.9 . . ?
C4 C3 H3 117.9 . . ?
C7 C8 C9 115.8(13) . . ?
C7 C8 N1 117.3(7) . . ?
C9 C8 N1 126.8(13) . . ?
C13 O3 H3A 109.5 . . ?
C3 C4 C5 120.1(12) . . ?
C3 C4 C13 120.0(7) . . ?
C5 C4 C13 119.9(12) . . ?
C7 C6 C11 117.6(11) . . ?
C7 C6 H6 121.2 . . ?
C11 C6 H6 121.2 . . ?
O1 C9 C10 121.7(7) . . ?
O1 C9 C8 116.2(12) . . ?
C10 C9 C8 121.9(12) . . ?
C18 N2 C15 110.8(6) . . ?
C18 N2 C16 110.4(6) . . ?
C15 N2 C16 110.1(10) . . ?
O4 C13 O3 122.5(13) . . ?
O4 C13 C4 122.2(12) . . ?
O3 C13 C4 115.3(8) . . ?
N2 C16 C17 110.9(6) . . ?
N2 C16 H16A 109.5 . . ?
C17 C16 H16A 109.5 . . ?
N2 C16 H16B 109.5 . . ?
C17 C16 H16B 109.5 . . ?
H16A C16 H16B 108.0 . . ?
O2 C5 C4 123.6(12) . . ?
O2 C5 C11 121.6(8) . . ?
C4 C5 C11 114.8(11) . . ?
O1 C1 C2 109.3(7) . . ?
O1 C1 H1A 109.8 . . ?
C2 C1 H1A 109.8 . . ?
O1 C1 H1B 109.8 . . ?
C2 C1 H1B 109.8 . . ?
H1A C1 H1B 108.3 . . ?
C2 C12 H12A 109.5 . . ?
C2 C12 H12B 109.5 . . ?
H12A C12 H12B 109.5 . . ?
C2 C12 H12C 109.5 . . ?
H12A C12 H12C 109.5 . . ?
H12B C12 H12C 109.5 . . ?
C1 C2 C12 112.6(11) . . ?
C1 C2 N3 108.0(7) . . ?
C12 C2 N3 110.5(9) . . ?
C1 C2 H2 108.6 . . ?
C12 C2 H2 108.6 . . ?
N3 C2 H2 108.6 . . ?
N1 C17 C16 110.1(6) . . ?
N1 C17 H17A 109.6 . . ?
C16 C17 H17A 109.6 . . ?
N1 C17 H17B 109.6 . . ?
C16 C17 H17B 109.6 . . ?
H17A C17 H17B 108.1 . . ?
N2 C15 C14 110.6(6) . . ?
N2 C15 H15A 109.5 . . ?
C14 C15 H15A 109.5 . . ?
N2 C15 H15B 109.5 . . ?
C14 C15 H15B 109.5 . . ?
H15A C15 H15B 108.1 . . ?
N2 C18 H18A 109.5 . . ?
N2 C18 H18B 109.5 . . ?
H18A C18 H18B 109.5 . . ?
N2 C18 H18C 109.5 . . ?
H18A C18 H18C 109.5 . . ?
H18B C18 H18C 109.5 . . ?
N1 C14 C15 108.6(6) . . ?
N1 C14 H14A 110.0 . . ?
C15 C14 H14A 110.0 . . ?
N1 C14 H14B 110.0 . . ?
C15 C14 H14B 110.0 . . ?
H14A C14 H14B 108.4 . . ?

loop_
_geom_bond_atom_site_label_1
_geom_bond_atom_site_label_2
_geom_bond_distance
_geom_bond_site_symmetry_2
_geom_bond_publ_flag
F1 C7 1.365(7) . ?
O1 C9 1.373(14) . ?
O1 C1 1.454(6) . ?
O4 C13 1.220(7) . ?
C11 C10 1.379(13) . ?
C11 C6 1.416(8) . ?
C11 C5 1.467(11) . ?
O2 C5 1.231(14) . ?
N3 C3 1.343(16) . ?
N3 C10 1.401(8) . ?
N3 C2 1.507(16) . ?
N1 C8 1.395(16) . ?
N1 C14 1.467(12) . ?
N1 C17 1.493(10) . ?
C7 C6 1.364(16) . ?
C7 C8 1.376(18) . ?
C10 C9 1.377(15) . ?
C3 C4 1.358(18) . ?
C3 H3 0.9300 . ?
C8 C9 1.395(10) . ?
O3 C13 1.299(16) . ?
O3 H3A 0.8200 . ?
C4 C5 1.437(10) . ?
C4 C13 1.479(15) . ?
C6 H6 0.9300 . ?
N2 C18 1.457(10) . ?
N2 C15 1.462(11) . ?
N2 C16 1.470(12) . ?
C16 C17 1.505(10) . ?
C16 H16A 0.9700 . ?
C16 H16B 0.9700 . ?
C1 C2 1.505(14) . ?
C1 H1A 0.9700 . ?
C1 H1B 0.9700 . ?
C12 C2 1.506(11) . ?
C12 H12A 0.9600 . ?
C12 H12B 0.9600 . ?
C12 H12C 0.9600 . ?
C2 H2 0.9800 . ?
C17 H17A 0.9700 . ?
C17 H17B 0.9700 . ?
C15 C14 1.509(10) . ?
C15 H15A 0.9700 . ?
C15 H15B 0.9700 . ?
C18 H18A 0.9600 . ?
C18 H18B 0.9600 . ?
C18 H18C 0.9600 . ?
C14 H14A 0.9700 . ?
C14 H14B 0.9700 . ?

loop_
_geom_torsion_atom_site_label_1
_geom_torsion_atom_site_label_2
_geom_torsion_atom_site_label_3
_geom_torsion_atom_site_label_4
_geom_torsion
_geom_torsion_site_symmetry_1
_geom_torsion_site_symmetry_2
_geom_torsion_site_symmetry_3
_geom_torsion_site_symmetry_4
_geom_torsion_publ_flag
C6 C11 C10 C9 0.7(10) . . . . ?
C5 C11 C10 C9 -179.8(7) . . . . ?
C6 C11 C10 N3 -176.7(6) . . . . ?
C5 C11 C10 N3 2.8(10) . . . . ?
C3 N3 C10 C9 -179.8(7) . . . . ?
C2 N3 C10 C9 -9.4(10) . . . . ?
C3 N3 C10 C11 -2.4(11) . . . . ?
C2 N3 C10 C11 168.1(6) . . . . ?
C10 N3 C3 C4 -0.1(12) . . . . ?
C2 N3 C3 C4 -170.1(7) . . . . ?
C6 C7 C8 C9 -1.1(13) . . . . ?
F1 C7 C8 C9 -179.9(6) . . . . ?
C6 C7 C8 N1 178.4(8) . . . . ?
F1 C7 C8 N1 -0.5(11) . . . . ?
C14 N1 C8 C7 139.6(8) . . . . ?
C17 N1 C8 C7 -88.4(9) . . . . ?
C14 N1 C8 C9 -41.0(12) . . . . ?
C17 N1 C8 C9 90.9(9) . . . . ?
N3 C3 C4 C5 2.1(12) . . . . ?
N3 C3 C4 C13 -179.7(8) . . . . ?
F1 C7 C6 C11 178.8(5) . . . . ?
C8 C7 C6 C11 0.0(13) . . . . ?
C10 C11 C6 C7 0.2(11) . . . . ?
C5 C11 C6 C7 -179.4(7) . . . . ?
C1 O1 C9 C10 -23.9(9) . . . . ?
C1 O1 C9 C8 161.1(5) . . . . ?
C11 C10 C9 O1 -176.5(6) . . . . ?
N3 C10 C9 O1 0.9(11) . . . . ?
C11 C10 C9 C8 -1.8(12) . . . . ?
N3 C10 C9 C8 175.6(6) . . . . ?
C7 C8 C9 O1 176.9(7) . . . . ?
N1 C8 C9 O1 -2.5(11) . . . . ?
C7 C8 C9 C10 2.0(12) . . . . ?
N1 C8 C9 C10 -177.4(7) . . . . ?
C3 C4 C13 O4 4.5(11) . . . . ?
C5 C4 C13 O4 -177.3(6) . . . . ?
C3 C4 C13 O3 -175.8(8) . . . . ?
C5 C4 C13 O3 2.4(10) . . . . ?
C18 N2 C16 C17 179.9(7) . . . . ?
C15 N2 C16 C17 -57.5(7) . . . . ?
C3 C4 C5 O2 176.4(8) . . . . ?
C13 C4 C5 O2 -1.8(12) . . . . ?
C3 C4 C5 C11 -1.6(11) . . . . ?
C13 C4 C5 C11 -179.8(6) . . . . ?
C10 C11 C5 O2 -178.9(7) . . . . ?
C6 C11 C5 O2 0.6(11) . . . . ?
C10 C11 C5 C4 -0.8(10) . . . . ?
C6 C11 C5 C4 178.7(6) . . . . ?
C9 O1 C1 C2 53.4(10) . . . . ?
O1 C1 C2 C12 63.6(12) . . . . ?
O1 C1 C2 N3 -58.6(10) . . . . ?
C3 N3 C2 C1 -151.9(7) . . . . ?
C10 N3 C2 C1 37.9(8) . . . . ?
C3 N3 C2 C12 84.6(10) . . . . ?
C10 N3 C2 C12 -85.6(8) . . . . ?
C8 N1 C17 C16 168.0(8) . . . . ?
C14 N1 C17 C16 -56.4(8) . . . . ?
N2 C16 C17 N1 55.1(10) . . . . ?
C18 N2 C15 C14 -177.5(7) . . . . ?
C16 N2 C15 C14 60.1(8) . . . . ?
C8 N1 C14 C15 -169.4(8) . . . . ?
C17 N1 C14 C15 58.3(7) . . . . ?
N2 C15 C14 N1 -60.3(10) . . . . ?
